data_2209882
loop_
_publ_author_name
'Xiao-Ru Zhang'
'Min-Hua Xu'
'Xue-Mei Li'
'Shu-Sheng Zhang'

_publ_section_title
;
 Ethyl 2-(4-phenyl-1<i>H</i>-1,2,3-triazol-1-yl)acetate
;
_journal_coeditor_code HK2074
_journal_issue 8
_journal_name_full 'Acta Crystallographica Section E'
_journal_page_first o3278
_journal_page_last o3279
_journal_paper_doi 10.1107/S1600536806026225
_journal_volume 62
_journal_year 2006
_chemical_formula_moiety 'C12 H13 N3 O2'
_chemical_formula_sum 'C12 H13 N3 O2'
_chemical_formula_weight 231.25
_chemical_name_systematic
;
Ethyl 2-(4-phenyl-1H-1,2,3-triazol-1-yl)acetate
;
_space_group_IT_number 2
_symmetry_cell_setting triclinic
_symmetry_space_group_name_Hall '-P 1'
_symmetry_space_group_name_H-M 'P -1'
_atom_sites_solution_hydrogens geom
_atom_sites_solution_primary direct
_atom_sites_solution_secondary difmap
_audit_creation_method SHELXL-97
_cell_angle_alpha 85.549(4)
_cell_angle_beta 81.179(4)
_cell_angle_gamma 74.569(4)
_cell_formula_units_Z 2
_cell_length_a 5.6646(15)
_cell_length_b 8.644(2)
_cell_length_c 12.393(3)
_cell_measurement_reflns_used 1283
_cell_measurement_temperature 294(2)
_cell_measurement_theta_max 24.8
_cell_measurement_theta_min 2.4
_cell_volume 577.6(2)
_computing_cell_refinement 'SAINT (Siemens, 1996)'
_computing_data_collection 'SMART (Siemens, 1996)'
_computing_data_reduction SAINT
_computing_molecular_graphics SHELXTL
_computing_publication_material
;
SHELXTL, PARST (Nardelli, 1995) and PLATON (Spek, 2003)
;
_computing_structure_refinement SHELXTL
_computing_structure_solution 'SHELXTL (Sheldrick, 1997)'
_diffrn_ambient_temperature 294(2)
_diffrn_detector_area_resol_mean 8.33
_diffrn_measured_fraction_theta_full 0.972
_diffrn_measured_fraction_theta_max 0.972
_diffrn_measurement_device_type
;
Siemens SMART 1000 CCD area-detector diffractometer
;
_diffrn_measurement_method '\w scans'
_diffrn_radiation_monochromator graphite
_diffrn_radiation_source 'fine-focus sealed tube'
_diffrn_radiation_type MoK\a
_diffrn_radiation_wavelength 0.71073
_diffrn_reflns_av_R_equivalents 0.0148
_diffrn_reflns_av_sigmaI/netI 0.0243
_diffrn_reflns_limit_h_max 6
_diffrn_reflns_limit_h_min -6
_diffrn_reflns_limit_k_max 9
_diffrn_reflns_limit_k_min -10
_diffrn_reflns_limit_l_max 14
_diffrn_reflns_limit_l_min -15
_diffrn_reflns_number 3338
_diffrn_reflns_theta_full 26.06
_diffrn_reflns_theta_max 26.06
_diffrn_reflns_theta_min 1.66
_diffrn_standards_number 0
_exptl_absorpt_coefficient_mu 0.093
_exptl_absorpt_correction_T_max 0.9870
_exptl_absorpt_correction_T_min 0.9653
_exptl_absorpt_correction_type multi-scan
_exptl_absorpt_process_details 'SADABS (Sheldrick, 1996)'
_exptl_crystal_colour colorless
_exptl_crystal_density_diffrn 1.330
_exptl_crystal_density_method 'not measured'
_exptl_crystal_description needle
_exptl_crystal_F_000 244
_exptl_crystal_size_max 0.38
_exptl_crystal_size_mid 0.19
_exptl_crystal_size_min 0.14
_refine_diff_density_max 0.162
_refine_diff_density_min -0.248
_refine_ls_extinction_method none
_refine_ls_goodness_of_fit_ref 1.051
_refine_ls_hydrogen_treatment constr
_refine_ls_matrix_type full
_refine_ls_number_parameters 154
_refine_ls_number_reflns 2209
_refine_ls_number_restraints 0
_refine_ls_restrained_S_all 1.051
_refine_ls_R_factor_all 0.0558
_refine_ls_R_factor_gt 0.0453
_refine_ls_shift/su_max 0.000
_refine_ls_shift/su_mean 0.000
_refine_ls_structure_factor_coef Fsqd
_refine_ls_weighting_details 'calc w=1/[\s^2^(Fo^2^)+(0.0547P)^2^+0.0941P] where P=(Fo^2^+2Fc^2^)/3'
_refine_ls_weighting_scheme calc
_refine_ls_wR_factor_gt 0.1071
_refine_ls_wR_factor_ref 0.1165
_reflns_number_gt 1811
_reflns_number_total 2209
_reflns_threshold_expression I>2\s(I)
_cod_data_source_file hk2074.cif
_cod_data_source_block I
_cod_original_cell_volume 577.6(3)
_cod_database_code 2209882
_cod_database_fobs_code 2209882

loop_
_symmetry_equiv_pos_as_xyz
'x, y, z'
'-x, -y, -z'

loop_
_atom_site_type_symbol
_atom_site_label
_atom_site_fract_x
_atom_site_fract_y
_atom_site_fract_z
_atom_site_U_iso_or_equiv
_atom_site_adp_type
_atom_site_calc_flag
_atom_site_refinement_flags
_atom_site_occupancy
O O1 0.3106(3) 0.66923(15) 0.85611(10) 0.0687(4) Uani d . 1
O O2 0.3060(2) 0.85578(14) 0.97312(9) 0.0600(4) Uani d . 1
N N1 -0.2580(2) 0.88594(19) 0.64220(12) 0.0582(4) Uani d . 1
N N2 -0.2136(2) 0.93942(18) 0.73113(12) 0.0607(4) Uani d . 1
N N3 0.0338(2) 0.90674(16) 0.72542(10) 0.0476(3) Uani d . 1
C C1 0.1895(3) 0.6341(2) 0.43371(14) 0.0535(4) Uani d . 1
H H1A 0.3287 0.6143 0.4690 0.064 Uiso calc R 1
C C2 0.2009(4) 0.5560(2) 0.33951(16) 0.0648(5) Uani d . 1
H H2A 0.3477 0.4845 0.3114 0.078 Uiso calc R 1
C C3 -0.0043(4) 0.5834(2) 0.28685(15) 0.0667(5) Uani d . 1
H H3A 0.0024 0.5290 0.2241 0.080 Uiso calc R 1
C C4 -0.2194(4) 0.6919(2) 0.32757(14) 0.0650(5) Uani d . 1
H H4A -0.3576 0.7116 0.2916 0.078 Uiso calc R 1
C C5 -0.2314(3) 0.7717(2) 0.42142(13) 0.0537(4) Uani d . 1
H H5A -0.3770 0.8457 0.4478 0.064 Uiso calc R 1
C C6 -0.0272(3) 0.74203(18) 0.47663(12) 0.0437(4) Uani d . 1
C C7 -0.0396(3) 0.81844(18) 0.57994(12) 0.0428(4) Uani d . 1
C C8 0.1456(3) 0.83287(19) 0.63369(12) 0.0471(4) Uani d . 1
H H8A 0.3149 0.7984 0.6111 0.056 Uiso calc R 1
C C9 0.1435(3) 0.9495(2) 0.81298(13) 0.0532(4) Uani d . 1
H H9A 0.0168 1.0232 0.8596 0.064 Uiso calc R 1
H H9B 0.2678 1.0049 0.7820 0.064 Uiso calc R 1
C C10 0.2613(3) 0.8057(2) 0.88143(13) 0.0486(4) Uani d . 1
C C11 0.4464(4) 0.7350(2) 1.04458(15) 0.0667(5) Uani d . 1
H H11A 0.3997 0.6350 1.0436 0.080 Uiso calc R 1
H H11B 0.4082 0.7708 1.1190 0.080 Uiso calc R 1
C C12 0.7151(4) 0.7079(3) 1.00768(18) 0.0757(6) Uani d . 1
H H12A 0.8052 0.6278 1.0548 0.114 Uiso calc R 1
H H12B 0.7616 0.8065 1.0102 0.114 Uiso calc R 1
H H12C 0.7527 0.6719 0.9342 0.114 Uiso calc R 1

loop_
_atom_site_aniso_label
_atom_site_aniso_U_11
_atom_site_aniso_U_22
_atom_site_aniso_U_33
_atom_site_aniso_U_12
_atom_site_aniso_U_13
_atom_site_aniso_U_23
O1 0.0864(10) 0.0537(8) 0.0665(8) -0.0097(6) -0.0242(7) -0.0080(6)
O2 0.0633(8) 0.0633(8) 0.0489(7) 0.0001(6) -0.0196(6) -0.0101(5)
N1 0.0401(8) 0.0765(10) 0.0554(9) -0.0061(7) -0.0103(6) -0.0100(7)
N2 0.0430(8) 0.0793(11) 0.0539(9) -0.0024(7) -0.0066(6) -0.0139(7)
N3 0.0426(7) 0.0534(8) 0.0452(7) -0.0073(6) -0.0092(6) -0.0037(6)
C1 0.0496(9) 0.0557(10) 0.0545(10) -0.0093(8) -0.0118(8) -0.0039(8)
C2 0.0723(12) 0.0577(11) 0.0599(11) -0.0098(9) -0.0038(9) -0.0101(8)
C3 0.0927(15) 0.0690(12) 0.0461(10) -0.0314(11) -0.0122(10) -0.0059(8)
C4 0.0713(12) 0.0857(14) 0.0492(10) -0.0343(11) -0.0230(9) 0.0081(9)
C5 0.0486(9) 0.0662(11) 0.0477(9) -0.0160(8) -0.0126(7) 0.0053(8)
C6 0.0451(8) 0.0450(8) 0.0429(8) -0.0155(7) -0.0090(6) 0.0058(6)
C7 0.0380(8) 0.0464(8) 0.0428(8) -0.0093(6) -0.0074(6) 0.0027(6)
C8 0.0386(8) 0.0568(9) 0.0440(9) -0.0088(7) -0.0052(6) -0.0044(7)
C9 0.0588(10) 0.0541(10) 0.0472(9) -0.0099(8) -0.0147(8) -0.0079(7)
C10 0.0449(9) 0.0551(10) 0.0444(9) -0.0091(7) -0.0056(7) -0.0073(7)
C11 0.0684(12) 0.0764(13) 0.0487(10) -0.0027(9) -0.0177(9) -0.0001(9)
C12 0.0668(13) 0.0815(14) 0.0760(13) -0.0060(10) -0.0242(10) -0.0028(11)

loop_
_atom_type_symbol
_atom_type_description
_atom_type_scat_dispersion_real
_atom_type_scat_dispersion_imag
_atom_type_scat_source
C C 0.0033 0.0016 'International Tables Vol C Tables 4.2.6.8 and 6.1.1.4'
H H 0.0000 0.0000 'International Tables Vol C Tables 4.2.6.8 and 6.1.1.4'
N N 0.0061 0.0033 'International Tables Vol C Tables 4.2.6.8 and 6.1.1.4'
O O 0.0106 0.0060 'International Tables Vol C Tables 4.2.6.8 and 6.1.1.4'

loop_
_geom_angle_atom_site_label_1
_geom_angle_atom_site_label_2
_geom_angle_atom_site_label_3
_geom_angle
_geom_angle_publ_flag
C10 O2 C11 117.20(13) yes
N2 N1 C7 109.41(13) yes
N1 N2 N3 106.63(13) yes
C8 N3 N2 110.91(13) yes
C8 N3 C9 128.81(14) yes
N2 N3 C9 120.28(13) yes
C2 C1 C6 120.86(16) ?
C2 C1 H1A 119.6 ?
C6 C1 H1A 119.6 ?
C3 C2 C1 120.16(18) ?
C3 C2 H2A 119.9 ?
C1 C2 H2A 119.9 ?
C2 C3 C4 119.62(17) ?
C2 C3 H3A 120.2 ?
C4 C3 H3A 120.2 ?
C3 C4 C5 120.49(17) ?
C3 C4 H4A 119.8 ?
C5 C4 H4A 119.8 ?
C4 C5 C6 120.35(17) ?
C4 C5 H5A 119.8 ?
C6 C5 H5A 119.8 ?
C1 C6 C5 118.49(15) ?
C1 C6 C7 120.09(14) ?
C5 C6 C7 121.39(15) ?
C8 C7 N1 107.36(14) ?
C8 C7 C6 130.08(14) ?
N1 C7 C6 122.53(14) yes
N3 C8 C7 105.69(14) yes
N3 C8 H8A 127.2 ?
C7 C8 H8A 127.2 ?
N3 C9 C10 112.83(13) yes
N3 C9 H9A 109.0 ?
C10 C9 H9A 109.0 ?
N3 C9 H9B 109.0 ?
C10 C9 H9B 109.0 ?
H9A C9 H9B 107.8 ?
O1 C10 O2 125.54(16) yes
O1 C10 C9 125.33(15) yes
O2 C10 C9 109.11(13) yes
O2 C11 C12 110.24(16) yes
O2 C11 H11A 109.6 ?
C12 C11 H11A 109.6 ?
O2 C11 H11B 109.6 ?
C12 C11 H11B 109.6 ?
H11A C11 H11B 108.1 ?
C11 C12 H12A 109.5 ?
C11 C12 H12B 109.5 ?
H12A C12 H12B 109.5 ?
C11 C12 H12C 109.5 ?
H12A C12 H12C 109.5 ?
H12B C12 H12C 109.5 ?

loop_
_geom_bond_atom_site_label_1
_geom_bond_atom_site_label_2
_geom_bond_distance
_geom_bond_publ_flag
O1 C10 1.1934(19) yes
O2 C10 1.3287(19) yes
O2 C11 1.462(2) yes
N1 N2 1.3105(19) yes
N1 C7 1.364(2) yes
N2 N3 1.3456(19) yes
N3 C8 1.333(2) yes
N3 C9 1.446(2) yes
C1 C2 1.378(2) ?
C1 C6 1.388(2) ?
C1 H1A 0.9300 ?
C2 C3 1.377(3) ?
C2 H2A 0.9300 ?
C3 C4 1.377(3) ?
C3 H3A 0.9300 ?
C4 C5 1.381(2) ?
C4 H4A 0.9300 ?
C5 C6 1.389(2) ?
C5 H5A 0.9300 ?
C6 C7 1.470(2) ?
C7 C8 1.363(2) ?
C8 H8A 0.9300 ?
C9 C10 1.509(2) ?
C9 H9A 0.9700 ?
C9 H9B 0.9700 ?
C11 C12 1.481(3) ?
C11 H11A 0.9700 ?
C11 H11B 0.9700 ?
C12 H12A 0.9600 ?
C12 H12B 0.9600 ?
C12 H12C 0.9600 ?

loop_
_geom_torsion_atom_site_label_1
_geom_torsion_atom_site_label_2
_geom_torsion_atom_site_label_3
_geom_torsion_atom_site_label_4
_geom_torsion
C7 N1 N2 N3 0.30(19)
N1 N2 N3 C8 -0.10(19)
N1 N2 N3 C9 -179.25(14)
C6 C1 C2 C3 -0.4(3)
C1 C2 C3 C4 1.3(3)
C2 C3 C4 C5 -0.8(3)
C3 C4 C5 C6 -0.8(3)
C2 C1 C6 C5 -1.1(2)
C2 C1 C6 C7 177.09(15)
C4 C5 C6 C1 1.7(2)
C4 C5 C6 C7 -176.49(14)
N2 N1 C7 C8 -0.40(19)
N2 N1 C7 C6 177.68(14)
C1 C6 C7 C8 17.4(2)
C5 C6 C7 C8 -164.44(16)
C1 C6 C7 N1 -160.17(15)
C5 C6 C7 N1 18.0(2)
N2 N3 C8 C7 -0.14(18)
C9 N3 C8 C7 178.92(14)
N1 C7 C8 N3 0.32(17)
C6 C7 C8 N3 -177.56(15)
C8 N3 C9 C10 -71.8(2)
N2 N3 C9 C10 107.23(17)
C11 O2 C10 O1 5.6(2)
C11 O2 C10 C9 -173.05(14)
N3 C9 C10 O1 15.5(2)
N3 C9 C10 O2 -165.78(13)
C10 O2 C11 C12 83.9(2)

loop_
_cod_related_entry_id
_cod_related_entry_database
_cod_related_entry_code
1 ChemSpider 1033625
